data_7233611
loop_
_publ_author_name
'Hamdi Ben Yahia'
'Ute Ch. Rodewald'
'Claus Feldmann'
'Marcus Roming'
'Francois Weill'
'Rainer Pottgen'

_publ_section_title
;
 X-Ray diffraction and SAED characterisations of RE4O4[PO4]Cl (RE = La,
 Pr, and Nd) and photoluminescence properties of Eu3+-doped La4O4[PO4]Cl
;
_journal_name_full 'Journal of Materials Chemistry C'
_journal_page_first 1131
_journal_page_last 1140
_journal_paper_doi 10.1039/C3TC31466A
_journal_volume 2
_journal_year 2014
_chemical_absolute_configuration .
_chemical_formula_moiety 'Cl1 O8 P1 Pr4'
_chemical_formula_sum 'Cl O8 P Pr4'
_chemical_formula_weight 758.1
_space_group_IT_number 136
_space_group_name_Hall '-P 4n 2n'
_space_group_name_H-M_alt 'P 42/m n m'
_symmetry_cell_setting tetragonal
_symmetry_space_group_name_Hall '-P 4n 2n'
_symmetry_space_group_name_H-M 'P 42/m n m'
_cell_angle_alpha 90
_cell_angle_beta 90
_cell_angle_gamma 90
_cell_formula_units_Z 2
_cell_length_a 5.8211(3)
_cell_length_b 5.8211(3)
_cell_length_c 13.1523(10)
_cell_measurement_reflns_used 4502
_cell_measurement_temperature 293
_cell_measurement_theta_max 30.44
_cell_measurement_theta_min 3.1
_cell_volume 445.67(5)
_computing_publication_material 'Jana2006 (Petricek, Dusek & Palatinus, 2006)'
_computing_structure_refinement 'Jana2006 (Petricek, Dusek & Palatinus, 2006)'
_diffrn_ambient_temperature 293
_diffrn_measured_fraction_theta_full 1
_diffrn_measured_fraction_theta_max 1
_diffrn_measurement_device 'four-cycle diffractometer'
_diffrn_measurement_device_type 'IPDS Stoe'
_diffrn_measurement_method Multi-Scan
_diffrn_radiation_monochromator graphite
_diffrn_radiation_source 'X-ray tube'
_diffrn_radiation_type 'Mo K\a'
_diffrn_radiation_wavelength 0.71069
_diffrn_reflns_av_R_equivalents 0.0754
_diffrn_reflns_av_sigmaI/netI 0.0375
_diffrn_reflns_limit_h_max 8
_diffrn_reflns_limit_h_min -8
_diffrn_reflns_limit_k_max 8
_diffrn_reflns_limit_k_min -8
_diffrn_reflns_limit_l_max 18
_diffrn_reflns_limit_l_min -18
_diffrn_reflns_number 4502
_diffrn_reflns_theta_full 30.44
_diffrn_reflns_theta_max 30.44
_diffrn_reflns_theta_min 3.1
_exptl_absorpt_coefficient_mu 21.966
_exptl_absorpt_correction_T_max 0.6797
_exptl_absorpt_correction_T_min 0.3745
_exptl_absorpt_correction_type gaussian
_exptl_absorpt_process_details 'Jana2006  (Petricek, Dusek & Palatinus, 2000)'
_exptl_crystal_colour green
_exptl_crystal_density_diffrn 5.6471(6)
_exptl_crystal_description Plate
_exptl_crystal_F_000 664
_exptl_crystal_size_max 0.055
_exptl_crystal_size_mid 0.035
_exptl_crystal_size_min 0.016
_refine_diff_density_max 2.47
_refine_diff_density_min -1.66
_refine_ls_extinction_coef 960(110)
_refine_ls_extinction_method 'B-C type 1 Gaussian isotropic (Becker & Coppens, 1974)'
_refine_ls_goodness_of_fit_gt 0.87
_refine_ls_goodness_of_fit_ref 0.82
_refine_ls_number_constraints 0
_refine_ls_number_parameters 34
_refine_ls_number_reflns 396
_refine_ls_number_restraints 0
_refine_ls_R_factor_all 0.0455
_refine_ls_R_factor_gt 0.0213
_refine_ls_shift/su_max 0.0027
_refine_ls_shift/su_mean 0.0001
_refine_ls_structure_factor_coef Fsqd
_refine_ls_weighting_details w=1/(\s^2^(I)+0.000576I^2^)
_refine_ls_weighting_scheme sigma
_refine_ls_wR_factor_gt 0.0393
_refine_ls_wR_factor_ref 0.0449
_reflns_number_gt 280
_reflns_number_total 396
_reflns_threshold_expression I>2\s(I)
_cod_data_source_file c3tc31466a_3.cif
_cod_data_source_block 3
_cod_depositor_comments
;
The following automatic conversions were performed:

data item '_exptl_absorpt_correction_type' value 'Gaussian' was
changed to 'gaussian' in accordance with the built-in table derived
from the CIF Core dictionary named 'cif_core.dic' version 2.4.5 last
updated on 2014-11-21.

Automatic conversion script
Id: cif_fix_values 6909 2019-04-08 15:41:33Z antanas 
;
_cod_original_formula_sum 'Cl1 O8 P1 Pr4'
_cod_database_code 7233611

loop_
_symmetry_equiv_pos_site_id
_symmetry_equiv_pos_as_xyz
1 x,y,z
2 -x,-y,z
3 -y+1/2,x+1/2,z+1/2
4 y+1/2,-x+1/2,z+1/2
5 -x+1/2,y+1/2,-z+1/2
6 x+1/2,-y+1/2,-z+1/2
7 y,x,-z
8 -y,-x,-z
9 -x,-y,-z
10 x,y,-z
11 y+1/2,-x+1/2,-z+1/2
12 -y+1/2,x+1/2,-z+1/2
13 x+1/2,-y+1/2,z+1/2
14 -x+1/2,y+1/2,z+1/2
15 -y,-x,z
16 y,x,z

loop_
_atom_site_label
_atom_site_type_symbol
_atom_site_fract_x
_atom_site_fract_y
_atom_site_fract_z
_atom_site_adp_type
_atom_site_U_iso_or_equiv
_atom_site_symmetry_multiplicity
_atom_site_occupancy
_atom_site_calc_flag
_atom_site_refinement_flags
_atom_site_disorder_assembly
_atom_site_disorder_group
Pr Pr 0.23807(4) 0.23807(4) 0.33533(2) Uani 0.01034(11) 8 1 d . . .
O1 O 0 0 0.7677(12) Uani 0.025(3) 4 1 d . . .
O2 O 0.5 0 0.25 Uani 0.010(2) 4 1 d . . .
P P 0.2064(8) 0.2064(8) 0 Uani 0.0137(11) 4 0.5 d . . .
O3 O 0.3163(15) 0.3163(15) 0.9040(9) Uani 0.022(2) 8 0.5 d . . .
O4 O 0.0511(17) 0.749(3) 0 Uani 0.022(3) 8 0.5 d . . .
Cl Cl 0.309(2) 0.309(2) 0 Uani 0.099(5) 4 0.5 d . . .

loop_
_atom_site_aniso_label
_atom_site_aniso_type_symbol
_atom_site_aniso_U_11
_atom_site_aniso_U_22
_atom_site_aniso_U_33
_atom_site_aniso_U_12
_atom_site_aniso_U_13
_atom_site_aniso_U_23
Pr Pr 0.01009(18) 0.01009(18) 0.0108(2) -0.00042(18) 0.00069(11) 0.00069(11)
O1 O 0.012(3) 0.012(3) 0.051(8) 0.002(2) 0 0
O2 O 0.005(3) 0.005(3) 0.020(5) 0 0 0
P P 0.0151(16) 0.0151(16) 0.011(2) 0.0080(18) 0 0
O3 O 0.023(3) 0.023(3) 0.019(5) 0.010(4) 0.009(3) 0.009(3)
O4 O 0.020(4) 0.034(6) 0.011(4) 0.010(6) 0 0
Cl Cl 0.128(10) 0.128(10) 0.040(6) -0.064(12) 0 0

loop_
_atom_type_symbol
_atom_type_scat_dispersion_real
_atom_type_scat_dispersion_imag
_atom_type_scat_source
Pr -0.218 2.821 'International Tables Vol C tables 4.2.6.8 and 6.1.1.1'
P 0.102 0.094 'International Tables Vol C tables 4.2.6.8 and 6.1.1.1'
Cl 0.148 0.159 'International Tables Vol C tables 4.2.6.8 and 6.1.1.1'
O 0.011 0.006 'International Tables Vol C tables 4.2.6.8 and 6.1.1.1'

loop_
_geom_angle_atom_site_label_1
_geom_angle_atom_site_label_2
_geom_angle_atom_site_label_3
_geom_angle_site_symmetry_1
_geom_angle_site_symmetry_2
_geom_angle_site_symmetry_3
_geom_angle
_geom_angle_publ_flag
O1 Pr O1 3_554 . 7_556 122.9(5) yes
O1 Pr O2 3_554 . . 77.23(16) yes
O1 Pr O2 3_554 . 5_555 77.23(16) yes
O1 Pr P 3_554 . 3_555 70.5(3) yes
O1 Pr P 3_554 . 4_555 70.5(3) yes
O1 Pr O3 3_554 . 3_544 144.9(2) yes
O1 Pr O3 3_554 . 3_554 61.9(3) yes
O1 Pr O3 3_554 . 4_454 144.9(2) yes
O1 Pr O3 3_554 . 4_554 61.9(3) yes
O1 Pr O3 3_554 . 7_556 56.0(4) yes
O1 Pr O4 3_554 . 4_455 89.6(4) yes
O1 Pr O4 3_554 . 5_545 89.6(4) yes
O1 Pr Cl 3_554 . 3_545 142.7(3) yes
O1 Pr Cl 3_554 . 4_455 142.7(3) yes
O1 Pr O2 7_556 . . 76.26(14) yes
O1 Pr O2 7_556 . 5_555 76.26(14) yes
O1 Pr P 7_556 . 3_555 149.26(13) yes
O1 Pr P 7_556 . 4_555 149.26(13) yes
O1 Pr O3 7_556 . 3_544 65.4(3) yes
O1 Pr O3 7_556 . 3_554 130.81(17) yes
O1 Pr O3 7_556 . 4_454 65.4(3) yes
O1 Pr O3 7_556 . 4_554 130.81(17) yes
O1 Pr O3 7_556 . 7_556 66.9(4) yes
O1 Pr O4 7_556 . 4_455 142.7(4) yes
O1 Pr O4 7_556 . 5_545 142.7(4) yes
O1 Pr Cl 7_556 . 3_545 83.4(3) yes
O1 Pr Cl 7_556 . 4_455 83.4(3) yes
O2 Pr O2 . . 5_555 122.610(13) yes
O2 Pr P . . 3_555 134.16(8) yes
O2 Pr P . . 4_555 81.04(6) yes
O2 Pr O3 . . 3_544 72.0(2) yes
O2 Pr O3 . . 3_554 138.63(16) yes
O2 Pr O3 . . 4_454 134.3(2) yes
O2 Pr O3 . . 4_554 56.28(18) yes
O2 Pr O3 . . 7_556 61.51(16) yes
O2 Pr O4 . . 4_455 133.7(3) yes
O2 Pr O4 . . 5_545 96.3(3) yes
O2 Pr Cl . . 3_545 85.52(18) yes
O2 Pr Cl . . 4_455 138.8(2) yes
O2 Pr P 5_555 . 3_555 81.04(6) yes
O2 Pr P 5_555 . 4_555 134.16(8) yes
O2 Pr O3 5_555 . 3_544 134.3(2) yes
O2 Pr O3 5_555 . 3_554 56.28(18) yes
O2 Pr O3 5_555 . 4_454 72.0(2) yes
O2 Pr O3 5_555 . 4_554 138.63(16) yes
O2 Pr O3 5_555 . 7_556 61.51(16) yes
O2 Pr O4 5_555 . 4_455 96.3(3) yes
O2 Pr O4 5_555 . 5_545 133.7(3) yes
O2 Pr Cl 5_555 . 3_545 138.8(2) yes
O2 Pr Cl 5_555 . 4_455 85.52(18) yes
P Pr P 3_555 . 4_555 58.14(10) yes
P Pr O3 3_555 . 3_544 121.7(3) yes
P Pr O3 3_555 . 3_554 25.7(2) yes
P Pr O3 3_555 . 4_454 88.1(2) yes
P Pr O3 3_555 . 4_554 79.73(18) yes
P Pr O3 3_555 . 7_556 118.89(17) yes
P Pr O4 3_555 . 4_455 22.3(2) yes
P Pr O4 3_555 . 5_545 52.9(3) yes
P Pr Cl 3_555 . 3_545 100.95(15) yes
P Pr Cl 3_555 . 4_455 74.3(2) yes
P Pr O3 4_555 . 3_544 88.1(2) yes
P Pr O3 4_555 . 3_554 79.73(18) yes
P Pr O3 4_555 . 4_454 121.7(3) yes
P Pr O3 4_555 . 4_554 25.7(2) yes
P Pr O3 4_555 . 7_556 118.89(17) yes
P Pr O4 4_555 . 4_455 52.9(3) yes
P Pr O4 4_555 . 5_545 22.3(2) yes
P Pr Cl 4_555 . 3_545 74.3(2) yes
P Pr Cl 4_555 . 4_455 100.95(15) yes
O3 Pr O3 3_544 . 3_554 142.8(3) yes
O3 Pr O3 3_544 . 4_454 70.0(3) yes
O3 Pr O3 3_544 . 4_554 86.7(3) yes
O3 Pr O3 3_544 . 7_556 119.0(3) yes
O3 Pr O4 3_544 . 4_455 99.4(3) yes
O3 Pr O4 3_544 . 5_545 77.5(4) yes
O3 Pr Cl 3_544 . 3_545 20.7(3) yes
O3 Pr Cl 3_544 . 4_455 66.9(3) yes
O3 Pr O3 3_554 . 4_454 86.7(3) yes
O3 Pr O3 3_554 . 4_554 96.2(2) yes
O3 Pr O3 3_554 . 7_556 97.4(3) yes
O3 Pr O4 3_554 . 4_455 45.9(3) yes
O3 Pr O4 3_554 . 5_545 78.2(4) yes
O3 Pr Cl 3_554 . 3_545 123.2(2) yes
O3 Pr Cl 3_554 . 4_455 81.0(3) yes
O3 Pr O3 4_454 . 4_554 142.8(3) yes
O3 Pr O3 4_454 . 7_556 119.0(3) yes
O3 Pr O4 4_454 . 4_455 77.5(4) yes
O3 Pr O4 4_454 . 5_545 99.4(3) yes
O3 Pr Cl 4_454 . 3_545 66.9(3) yes
O3 Pr Cl 4_454 . 4_455 20.7(3) yes
O3 Pr O3 4_554 . 7_556 97.4(3) yes
O3 Pr O4 4_554 . 4_455 78.2(4) yes
O3 Pr O4 4_554 . 5_545 45.9(3) yes
O3 Pr Cl 4_554 . 3_545 81.0(3) yes
O3 Pr Cl 4_554 . 4_455 123.2(2) yes
O3 Pr O4 7_556 . 4_455 141.1(3) yes
O3 Pr O4 7_556 . 5_545 141.1(3) yes
O3 Pr Cl 7_556 . 3_545 139.3(2) yes
O3 Pr Cl 7_556 . 4_455 139.3(2) yes
O4 Pr O4 4_455 . 5_545 38.6(4) yes
O4 Pr Cl 4_455 . 3_545 78.8(2) yes
O4 Pr Cl 4_455 . 4_455 59.4(4) yes
O4 Pr Cl 5_545 . 3_545 59.4(4) yes
O4 Pr Cl 5_545 . 4_455 78.8(2) yes
Cl Pr Cl 3_545 . 4_455 56.5(3) yes
Pr P Pr 3_544 . 4_454 76.14(6) yes
Pr P Pr 3_544 . 5_545 76.54(9) yes
Pr P Pr 3_544 . 6_455 121.86(13) yes
Pr P O1 3_544 . 1_554 38.97(4) yes
Pr P O1 3_544 . 7_556 107.77(15) yes
Pr P P 3_544 . 2_555 60.93(9) yes
Pr P O3 3_544 . 1_554 77.3(4) yes
Pr P O3 3_544 . 7_556 141.9(4) yes
Pr P O4 3_544 . 1_545 44.88(12) yes
Pr P O4 3_544 . . 140.80(7) yes
Pr P O4 3_544 . 2_565 103.0(5) yes
Pr P O4 3_544 . 7_455 80.62(19) yes
Pr P O4 3_544 . 7_555 72.33(16) yes
Pr P O4 3_544 . 8_655 38.38(6) yes
Pr P Cl 3_544 . . 119.1(7) yes
Pr P Pr 4_454 . 5_545 121.86(13) yes
Pr P Pr 4_454 . 6_455 76.54(9) yes
Pr P O1 4_454 . 1_554 38.97(4) yes
Pr P O1 4_454 . 7_556 107.77(15) yes
Pr P P 4_454 . 2_555 60.93(9) yes
Pr P O3 4_454 . 1_554 77.3(4) yes
Pr P O3 4_454 . 7_556 141.9(4) yes
Pr P O4 4_454 . 1_545 80.62(19) yes
Pr P O4 4_454 . . 72.33(16) yes
Pr P O4 4_454 . 2_565 38.38(6) yes
Pr P O4 4_454 . 7_455 44.88(12) yes
Pr P O4 4_454 . 7_555 140.80(7) yes
Pr P O4 4_454 . 8_655 103.0(5) yes
Pr P Cl 4_454 . . 119.1(7) yes
Pr P Pr 5_545 . 6_455 76.14(6) yes
Pr P O1 5_545 . 1_554 107.77(15) yes
Pr P O1 5_545 . 7_556 38.97(4) yes
Pr P P 5_545 . 2_555 60.93(9) yes
Pr P O3 5_545 . 1_554 141.9(4) yes
Pr P O3 5_545 . 7_556 77.3(4) yes
Pr P O4 5_545 . 1_545 44.88(12) yes
Pr P O4 5_545 . . 140.80(7) yes
Pr P O4 5_545 . 2_565 103.0(5) yes
Pr P O4 5_545 . 7_455 80.62(19) yes
Pr P O4 5_545 . 7_555 72.33(16) yes
Pr P O4 5_545 . 8_655 38.38(6) yes
Pr P Cl 5_545 . . 119.1(7) yes
Pr P O1 6_455 . 1_554 107.77(15) yes
Pr P O1 6_455 . 7_556 38.97(4) yes
Pr P P 6_455 . 2_555 60.93(9) yes
Pr P O3 6_455 . 1_554 141.9(4) yes
Pr P O3 6_455 . 7_556 77.3(4) yes
Pr P O4 6_455 . 1_545 80.62(19) yes
Pr P O4 6_455 . . 72.33(16) yes
Pr P O4 6_455 . 2_565 38.38(6) yes
Pr P O4 6_455 . 7_455 44.88(12) yes
Pr P O4 6_455 . 7_555 140.80(7) yes
Pr P O4 6_455 . 8_655 103.0(5) yes
Pr P Cl 6_455 . . 119.1(7) yes
O1 P O1 1_554 . 7_556 121.8(2) yes
O1 P P 1_554 . 2_555 60.92(15) yes
O1 P O3 1_554 . 1_554 64.7(4) yes
O1 P O3 1_554 . 7_556 173.4(4) yes
O1 P O4 1_554 . 1_545 64.16(14) yes
O1 P O4 1_554 . . 103.64(13) yes
O1 P O4 1_554 . 2_565 73.8(3) yes
O1 P O4 1_554 . 7_455 64.16(14) yes
O1 P O4 1_554 . 7_555 103.64(13) yes
O1 P O4 1_554 . 8_655 73.8(3) yes
O1 P Cl 1_554 . . 119.08(15) yes
O1 P P 7_556 . 2_555 60.92(15) yes
O1 P O3 7_556 . 1_554 173.4(4) yes
O1 P O3 7_556 . 7_556 64.7(4) yes
O1 P O4 7_556 . 1_545 64.16(14) yes
O1 P O4 7_556 . . 103.64(13) yes
O1 P O4 7_556 . 2_565 73.8(3) yes
O1 P O4 7_556 . 7_455 64.16(14) yes
O1 P O4 7_556 . 7_555 103.64(13) yes
O1 P O4 7_556 . 8_655 73.8(3) yes
O1 P Cl 7_556 . . 119.08(15) yes
P P O3 2_555 . 1_554 125.6(4) yes
P P O3 2_555 . 7_556 125.6(4) yes
P P O4 2_555 . 1_545 26.3(2) yes
P P O4 2_555 . . 119.0(2) yes
P P O4 2_555 . 2_565 54.9(6) yes
P P O4 2_555 . 7_455 26.3(2) yes
P P O4 2_555 . 7_555 119.0(2) yes
P P O4 2_555 . 8_655 54.9(6) yes
P P Cl 2_555 . . 180 yes
O3 P O3 1_554 . 7_556 108.7(6) yes
O3 P O4 1_554 . 1_545 121.5(4) yes
O3 P O4 1_554 . . 73.6(4) yes
O3 P O4 1_554 . 2_565 109.6(5) yes
O3 P O4 1_554 . 7_455 121.5(4) yes
O3 P O4 1_554 . 7_555 73.6(4) yes
O3 P O4 1_554 . 8_655 109.6(5) yes
O3 P Cl 1_554 . . 54.4(4) yes
O3 P O4 7_556 . 1_545 121.5(4) yes
O3 P O4 7_556 . . 73.6(4) yes
O3 P O4 7_556 . 2_565 109.6(5) yes
O3 P O4 7_556 . 7_455 121.5(4) yes
O3 P O4 7_556 . 7_555 73.6(4) yes
O3 P O4 7_556 . 8_655 109.6(5) yes
O3 P Cl 7_556 . . 54.4(4) yes
O4 P O4 1_545 . . 145.3(3) yes
O4 P O4 1_545 . 2_565 81.1(6) yes
O4 P O4 1_545 . 7_455 52.5(3) yes
O4 P O4 1_545 . 7_555 92.8(3) yes
O4 P O4 1_545 . 8_655 28.6(6) yes
O4 P Cl 1_545 . . 153.7(10) yes
O4 P O4 . . 2_565 64.1(6) yes
O4 P O4 . . 7_455 92.8(3) yes
O4 P O4 . . 7_555 122.0(3) yes
O4 P O4 . . 8_655 173.9(6) yes
O4 P Cl . . . 61.0(9) yes
O4 P O4 2_565 . 7_455 28.6(6) yes
O4 P O4 2_565 . 7_555 173.9(6) yes
O4 P O4 2_565 . 8_655 109.8(8) yes
O4 P Cl 2_565 . . 125.1(11) yes
O4 P O4 7_455 . 7_555 145.3(3) yes
O4 P O4 7_455 . 8_655 81.1(6) yes
O4 P Cl 7_455 . . 153.7(10) yes
O4 P O4 7_555 . 8_655 64.1(6) yes
O4 P Cl 7_555 . . 61.0(9) yes
O4 P Cl 8_655 . . 125.1(11) yes
Pr Cl Pr 3_554 . 4_554 72.46(15) yes
Pr Cl Pr 3_554 . 5_555 81.6(3) yes
Pr Cl Pr 3_554 . 6_555 123.5(4) yes
Pr Cl P 3_554 . . 118.3(7) yes
Pr Cl O3 3_554 . 1_554 47.6(6) yes
Pr Cl O3 3_554 . 2_664 46.7(2) yes
Pr Cl O3 3_554 . 7_556 129.1(8) yes
Pr Cl O3 3_554 . 8_666 79.0(3) yes
Pr Cl O4 3_554 . . 46.29(19) yes
Pr Cl O4 3_554 . 2_565 92.2(5) yes
Pr Cl O4 3_554 . 7_555 116.9(3) yes
Pr Cl O4 3_554 . 8_655 136.9(2) yes
Pr Cl Cl 3_554 . 2_665 61.7(3) yes
Pr Cl Pr 4_554 . 5_555 123.5(4) yes
Pr Cl Pr 4_554 . 6_555 81.6(3) yes
Pr Cl P 4_554 . . 118.3(7) yes
Pr Cl O3 4_554 . 1_554 47.6(6) yes
Pr Cl O3 4_554 . 2_664 46.7(2) yes
Pr Cl O3 4_554 . 7_556 129.1(8) yes
Pr Cl O3 4_554 . 8_666 79.0(3) yes
Pr Cl O4 4_554 . . 116.9(3) yes
Pr Cl O4 4_554 . 2_565 136.9(2) yes
Pr Cl O4 4_554 . 7_555 46.29(19) yes
Pr Cl O4 4_554 . 8_655 92.2(5) yes
Pr Cl Cl 4_554 . 2_665 61.7(3) yes
Pr Cl Pr 5_555 . 6_555 72.46(15) yes
Pr Cl P 5_555 . . 118.3(7) yes
Pr Cl O3 5_555 . 1_554 129.1(8) yes
Pr Cl O3 5_555 . 2_664 79.0(3) yes
Pr Cl O3 5_555 . 7_556 47.6(6) yes
Pr Cl O3 5_555 . 8_666 46.7(2) yes
Pr Cl O4 5_555 . . 46.29(19) yes
Pr Cl O4 5_555 . 2_565 92.2(5) yes
Pr Cl O4 5_555 . 7_555 116.9(3) yes
Pr Cl O4 5_555 . 8_655 136.9(2) yes
Pr Cl Cl 5_555 . 2_665 61.7(3) yes
Pr Cl P 6_555 . . 118.3(7) yes
Pr Cl O3 6_555 . 1_554 129.1(8) yes
Pr Cl O3 6_555 . 2_664 79.0(3) yes
Pr Cl O3 6_555 . 7_556 47.6(6) yes
Pr Cl O3 6_555 . 8_666 46.7(2) yes
Pr Cl O4 6_555 . . 116.9(3) yes
Pr Cl O4 6_555 . 2_565 136.9(2) yes
Pr Cl O4 6_555 . 7_555 46.29(19) yes
Pr Cl O4 6_555 . 8_655 92.2(5) yes
Pr Cl Cl 6_555 . 2_665 61.7(3) yes
P Cl O3 . . 1_554 92.6(7) yes
P Cl O3 . . 2_664 157.7(2) yes
P Cl O3 . . 7_556 92.6(7) yes
P Cl O3 . . 8_666 157.7(2) yes
P Cl O4 . . . 104.6(10) yes
P Cl O4 . . 2_565 35.9(8) yes
P Cl O4 . . 7_555 104.6(10) yes
P Cl O4 . . 8_655 35.9(8) yes
P Cl Cl . . 2_665 180 yes
O3 Cl O3 1_554 . 2_664 65.1(7) yes
O3 Cl O3 1_554 . 7_556 174.8(13) yes
O3 Cl O3 1_554 . 8_666 109.7(8) yes
O3 Cl O4 1_554 . . 89.3(7) yes
O3 Cl O4 1_554 . 2_565 92.1(7) yes
O3 Cl O4 1_554 . 7_555 89.3(7) yes
O3 Cl O4 1_554 . 8_655 92.1(7) yes
O3 Cl Cl 1_554 . 2_665 87.4(7) yes
O3 Cl O3 2_664 . 7_556 109.7(8) yes
O3 Cl O3 2_664 . 8_666 44.6(3) yes
O3 Cl O4 2_664 . . 76.5(4) yes
O3 Cl O4 2_664 . 2_565 138.6(6) yes
O3 Cl O4 2_664 . 7_555 76.5(4) yes
O3 Cl O4 2_664 . 8_655 138.6(6) yes
O3 Cl Cl 2_664 . 2_665 22.3(2) yes
O3 Cl O3 7_556 . 8_666 65.1(7) yes
O3 Cl O4 7_556 . . 89.3(7) yes
O3 Cl O4 7_556 . 2_565 92.1(7) yes
O3 Cl O4 7_556 . 7_555 89.3(7) yes
O3 Cl O4 7_556 . 8_655 92.1(7) yes
O3 Cl Cl 7_556 . 2_665 87.4(7) yes
O3 Cl O4 8_666 . . 76.5(4) yes
O3 Cl O4 8_666 . 2_565 138.6(6) yes
O3 Cl O4 8_666 . 7_555 76.5(4) yes
O3 Cl O4 8_666 . 8_655 138.6(6) yes
O3 Cl Cl 8_666 . 2_665 22.3(2) yes
O4 Cl O4 . . 2_565 68.7(6) yes
O4 Cl O4 . . 7_555 150.9(6) yes
O4 Cl O4 . . 8_655 140.4(7) yes
O4 Cl Cl . . 2_665 75.4(4) yes
O4 Cl O4 2_565 . 7_555 140.4(7) yes
O4 Cl O4 2_565 . 8_655 71.7(7) yes
O4 Cl Cl 2_565 . 2_665 144.1(7) yes
O4 Cl O4 7_555 . 8_655 68.7(6) yes
O4 Cl Cl 7_555 . 2_665 75.4(4) yes
O4 Cl Cl 8_655 . 2_665 144.1(7) yes

loop_
_geom_bond_atom_site_label_1
_geom_bond_atom_site_label_2
_geom_bond_site_symmetry_1
_geom_bond_site_symmetry_2
_geom_bond_distance
_geom_bond_publ_flag
Pr O1 . 3_554 2.333(6) yes
Pr O1 . 7_556 2.383(9) yes
Pr O2 . . 2.3462(3) yes
Pr O2 . 5_555 2.3462(3) yes
Pr P . 3_555 3.497(4) yes
Pr P . 4_555 3.497(4) yes
Pr O3 . 3_544 2.635(9) yes
Pr O3 . 3_554 3.500(9) yes
Pr O3 . 4_454 2.635(9) yes
Pr O3 . 4_554 3.500(9) yes
Pr O3 . 7_556 3.213(12) yes
Pr O4 . 4_455 2.490(5) yes
Pr O4 . 5_545 2.490(5) yes
Pr Cl . 3_545 3.316(10) yes
Pr Cl . 4_455 3.316(10) yes
P O1 . 1_554 3.496(14) yes
P O1 . 7_556 3.496(14) yes
P P . 2_555 3.398(6) yes
P O3 . 1_554 1.553(12) yes
P O3 . 7_556 1.553(12) yes
P O4 . 1_545 2.813(15) yes
P O4 . . 3.284(15) yes
P O4 . 2_565 1.522(11) yes
P O4 . 7_455 2.813(15) yes
P O4 . 7_555 3.284(15) yes
P O4 . 8_655 1.522(11) yes
P Cl . . 0.847(13) yes
Cl O3 . 1_554 1.264(12) yes
Cl O3 . 2_664 3.330(15) yes
Cl O3 . 7_556 1.264(12) yes
Cl O3 . 8_666 3.330(15) yes
Cl O4 . . 2.967(19) yes
Cl O4 . 2_565 2.125(16) yes
Cl O4 . 7_555 2.967(19) yes
Cl O4 . 8_655 2.125(16) yes
Cl Cl . 2_665 3.140(18) yes
